data_7002729
loop_
_publ_author_name
'Maurya, Mannar R.'
'Arya, Aarti'
'Kumar, Umesh'
'Kumar, Amit'
'Avecilla, Fernando'
'Pessoa, Jo\~ao Costa'

_publ_section_title
;
 Polymer-bound oxidovanadium(IV) and dioxidovanadium(V) complexes:
 synthesis, characterization and catalytic application for the
 hydroamination of styrene and vinyl pyridine
;
_journal_issue 43
_journal_name_full 'Dalton Transactions'
_journal_page_first 9555
_journal_page_last 9566
_journal_paper_doi 10.1039/b912180c
_journal_year 2009
_chemical_formula_sum 'C19 H20 N2 O4 V'
_chemical_formula_weight 391.31
_chemical_name_systematic
;
?
;
_space_group_IT_number 19
_symmetry_cell_setting orthorhombic
_symmetry_space_group_name_Hall 'P 2ac 2ab'
_symmetry_space_group_name_H-M 'P 21 21 21'
_atom_sites_solution_hydrogens geom
_atom_sites_solution_primary direct
_atom_sites_solution_secondary difmap
_audit_creation_method SHELXL-97
_cell_angle_alpha 90.00
_cell_angle_beta 90.00
_cell_angle_gamma 90.00
_cell_formula_units_Z 4
_cell_length_a 8.5203(17)
_cell_length_b 10.749(2)
_cell_length_c 20.070(4)
_cell_measurement_temperature 293(2)
_cell_volume 1838.1(6)
_computing_cell_refinement 'Bruker SAINT V7.12A'
_computing_data_collection 'Apex2 V.1.0-27 (Bruker Nonius, 2005)'
_computing_data_reduction 'Bruker SAINT 6.14'
_computing_molecular_graphics 'Bruker SHELXTL'
_computing_publication_material 'Bruker SHELXTL'
_computing_structure_refinement '6.12 Bruker AXS'
_computing_structure_solution '6.12 Bruker AXS'
_diffrn_ambient_temperature 293(2)
_diffrn_measured_fraction_theta_full 0.991
_diffrn_measured_fraction_theta_max 0.991
_diffrn_measurement_device_type 'CCD area detector'
_diffrn_measurement_method 'phi and omega scans'
_diffrn_radiation_monochromator graphite
_diffrn_radiation_source 'fine-focus sealed tube'
_diffrn_radiation_type MoK\a
_diffrn_radiation_wavelength 0.71073
_diffrn_reflns_av_R_equivalents 0.0401
_diffrn_reflns_av_sigmaI/netI 0.0241
_diffrn_reflns_limit_h_max 10
_diffrn_reflns_limit_h_min -10
_diffrn_reflns_limit_k_max 13
_diffrn_reflns_limit_k_min -13
_diffrn_reflns_limit_l_max 25
_diffrn_reflns_limit_l_min -25
_diffrn_reflns_number 40295
_diffrn_reflns_theta_full 26.88
_diffrn_reflns_theta_max 26.88
_diffrn_reflns_theta_min 2.60
_exptl_absorpt_coefficient_mu 0.566
_exptl_absorpt_correction_T_max 0.9456
_exptl_absorpt_correction_T_min 0.8266
_exptl_absorpt_correction_type multi-scan
_exptl_absorpt_process_details 'North et al., 1968'
_exptl_crystal_density_diffrn 1.414
_exptl_crystal_density_method 'not measured'
_exptl_crystal_description Block
_exptl_crystal_F_000 812
_exptl_crystal_size_max 0.35
_exptl_crystal_size_mid 0.25
_exptl_crystal_size_min 0.10
_refine_diff_density_max 0.143
_refine_diff_density_min -0.169
_refine_diff_density_rms 0.034
_refine_ls_abs_structure_details 'Flack H D (1983), Acta Cryst. A39, 876-881'
_refine_ls_abs_structure_Flack -0.012(15)
_refine_ls_extinction_method none
_refine_ls_goodness_of_fit_ref 1.034
_refine_ls_hydrogen_treatment mixed
_refine_ls_matrix_type full
_refine_ls_number_parameters 315
_refine_ls_number_reflns 3931
_refine_ls_number_restraints 0
_refine_ls_restrained_S_all 1.034
_refine_ls_R_factor_all 0.0307
_refine_ls_R_factor_gt 0.0253
_refine_ls_shift/su_max 0.001
_refine_ls_shift/su_mean 0.000
_refine_ls_structure_factor_coef Fsqd
_refine_ls_weighting_details 'calc w=1/[\s^2^(Fo^2^)+(0.0378P)^2^+0.0880P] where P=(Fo^2^+2Fc^2^)/3'
_refine_ls_weighting_scheme calc
_refine_ls_wR_factor_gt 0.0599
_refine_ls_wR_factor_ref 0.0630
_reflns_number_gt 3602
_reflns_number_total 3931
_reflns_threshold_expression >2sigma(I)
_cod_data_source_file b912180c.txt
_cod_data_source_block ups480
_cod_depositor_comments
;
The following automatic conversions were performed:
'_symmetry_cell_setting' value 'Orthorhombic' changed to 'orthorhombic'
according to '/home/saulius/struct/CIF-dictionaries/cif_core.dic'
dictionary named 'cif_core.dic' version 2.4.1 from 2010-06-29.

Automatic conversion script
Id: cif_fix_enum 1527 2010-12-29 10:47:43Z saulius 
;
_cod_original_cell_volume 1838.2(6)
_cod_original_sg_symbol_Hall P2ac2ab
_cod_original_sg_symbol_H-M P2(1)2(1)2(1)
_cod_database_code 7002729

loop_
_symmetry_equiv_pos_as_xyz
'x, y, z'
'-x+1/2, -y, z+1/2'
'-x, y+1/2, -z+1/2'
'x+1/2, -y+1/2, -z'

loop_
_atom_site_label
_atom_site_type_symbol
_atom_site_fract_x
_atom_site_fract_y
_atom_site_fract_z
_atom_site_U_iso_or_equiv
_atom_site_adp_type
_atom_site_occupancy
_atom_site_symmetry_multiplicity
_atom_site_calc_flag
_atom_site_refinement_flags
_atom_site_disorder_assembly
_atom_site_disorder_group
V1 V 0.27233(3) 0.80670(2) 0.194991(14) 0.02808(8) Uani 1 1 d . . .
O1 O 0.25800(15) 0.86835(10) 0.28602(6) 0.0375(3) Uani 1 1 d . . .
N1 N 0.35919(15) 0.64140(13) 0.23365(7) 0.0306(3) Uani 1 1 d . . .
C1 C 0.3314(2) 0.83266(16) 0.33976(9) 0.0351(4) Uani 1 1 d . . .
O2 O 0.04639(13) 0.73174(11) 0.21194(6) 0.0356(3) Uani 1 1 d . . .
N2 N 0.22394(18) 0.71313(13) 0.09991(7) 0.0375(3) Uani 1 1 d . . .
C2 C 0.3166(3) 0.9040(2) 0.39867(10) 0.0516(5) Uani 1 1 d . . .
H2 H 0.238(3) 0.977(2) 0.3957(12) 0.077(8) Uiso 1 1 d . . .
O3 O 0.15384(14) 0.95656(11) 0.16359(6) 0.0381(3) Uani 1 1 d . . .
C3 C 0.4003(4) 0.8744(3) 0.45454(12) 0.0672(7) Uani 1 1 d . . .
H3 H 0.379(4) 0.926(3) 0.4899(15) 0.094(10) Uiso 1 1 d . . .
O4 O 0.44043(14) 0.85527(11) 0.16886(6) 0.0386(3) Uani 1 1 d . . .
C4 C 0.4991(4) 0.7728(2) 0.45628(12) 0.0707(8) Uani 1 1 d . . .
H4 H 0.547(4) 0.752(3) 0.4954(16) 0.087(9) Uiso 1 1 d . . .
C5 C 0.5095(3) 0.6981(2) 0.40162(11) 0.0526(5) Uani 1 1 d . . .
H5 H 0.566(3) 0.627(2) 0.3990(10) 0.042(6) Uiso 1 1 d . . .
C6 C 0.4248(2) 0.72448(16) 0.34295(9) 0.0351(4) Uani 1 1 d . . .
C7 C 0.42676(19) 0.63321(16) 0.29100(9) 0.0334(4) Uani 1 1 d . . .
H7 H 0.482(2) 0.5632(18) 0.3020(10) 0.041(5) Uiso 1 1 d . . .
C8 C 0.3732(2) 0.53421(19) 0.18968(12) 0.0437(4) Uani 1 1 d . . .
H8A H 0.399(2) 0.462(2) 0.2141(10) 0.046(6) Uiso 1 1 d . . .
H8B H 0.446(3) 0.5512(18) 0.1621(10) 0.035(5) Uiso 1 1 d . . .
C9 C 0.2222(3) 0.50775(17) 0.15174(11) 0.0489(5) Uani 1 1 d . . .
H9A H 0.243(3) 0.420(2) 0.1347(11) 0.059(6) Uiso 1 1 d . . .
H9B H 0.130(3) 0.509(2) 0.1838(13) 0.066(7) Uiso 1 1 d . . .
C10 C 0.1966(2) 0.59109(18) 0.09303(10) 0.0425(4) Uani 1 1 d . . .
C11 C 0.1460(3) 0.5435(3) 0.03194(12) 0.0631(6) Uani 1 1 d . . .
H11 H 0.121(3) 0.459(3) 0.0296(14) 0.084(9) Uiso 1 1 d . . .
C12 C 0.1250(4) 0.6198(3) -0.02130(14) 0.0712(7) Uani 1 1 d . . .
H12 H 0.100(4) 0.589(3) -0.0629(16) 0.103(11) Uiso 1 1 d . . .
C13 C 0.1557(3) 0.7434(3) -0.01479(12) 0.0678(7) Uani 1 1 d . . .
H13 H 0.144(3) 0.795(3) -0.0533(15) 0.081(8) Uiso 1 1 d . . .
C14 C 0.2064(3) 0.7872(2) 0.04656(10) 0.0495(5) Uani 1 1 d . . .
H14 H 0.226(3) 0.880(2) 0.0574(10) 0.052(6) Uiso 1 1 d . . .
C15 C -0.2260(2) 0.6998(2) 0.22002(15) 0.0563(5) Uani 1 1 d . . .
H15A H -0.316(3) 0.722(2) 0.1991(12) 0.063(7) Uiso 1 1 d . . .
H15B H -0.200(3) 0.609(3) 0.2115(13) 0.077(8) Uiso 1 1 d . . .
H15C H -0.249(4) 0.711(3) 0.2602(18) 0.125(14) Uiso 1 1 d . . .
C16 C -0.08641(18) 0.77790(15) 0.20107(9) 0.0341(4) Uani 1 1 d . . .
C17 C -0.1101(2) 0.89595(19) 0.17408(10) 0.0439(5) Uani 1 1 d . . .
H17 H -0.200(3) 0.915(2) 0.1683(10) 0.050(6) Uiso 1 1 d . . .
C18 C 0.0072(2) 0.97815(16) 0.15798(8) 0.0347(4) Uani 1 1 d . . .
C19 C -0.0344(3) 1.1053(2) 0.13274(12) 0.0474(5) Uani 1 1 d . . .
H19A H -0.112(3) 1.097(2) 0.0999(12) 0.053(6) Uiso 1 1 d . . .
H19B H -0.048(4) 1.168(3) 0.1683(14) 0.090(9) Uiso 1 1 d . . .
H19C H 0.046(4) 1.141(3) 0.1106(15) 0.089(10) Uiso 1 1 d . . .

loop_
_atom_site_aniso_label
_atom_site_aniso_U_11
_atom_site_aniso_U_22
_atom_site_aniso_U_33
_atom_site_aniso_U_23
_atom_site_aniso_U_13
_atom_site_aniso_U_12
V1 0.02398(12) 0.02555(13) 0.03473(15) 0.00123(12) 0.00013(11) 0.00143(10)
O1 0.0399(6) 0.0333(6) 0.0394(6) -0.0054(5) -0.0005(5) 0.0061(5)
N1 0.0271(6) 0.0287(7) 0.0359(8) -0.0005(6) 0.0012(6) 0.0037(5)
C1 0.0369(8) 0.0332(9) 0.0353(10) -0.0002(8) 0.0058(7) -0.0097(7)
O2 0.0262(5) 0.0336(6) 0.0470(8) 0.0044(5) 0.0004(5) 0.0011(5)
N2 0.0377(7) 0.0392(8) 0.0355(8) -0.0004(6) -0.0013(6) 0.0001(7)
C2 0.0749(15) 0.0398(11) 0.0399(12) -0.0035(9) 0.0102(10) -0.0102(11)
O3 0.0344(6) 0.0318(6) 0.0480(7) 0.0061(6) 0.0000(6) 0.0054(5)
C3 0.108(2) 0.0582(15) 0.0355(12) -0.0020(11) -0.0055(13) -0.0139(15)
O4 0.0312(6) 0.0361(7) 0.0483(7) 0.0037(6) 0.0034(5) -0.0016(5)
C4 0.108(2) 0.0636(16) 0.0405(13) 0.0044(11) -0.0230(14) -0.0134(15)
C5 0.0620(13) 0.0475(13) 0.0484(12) 0.0107(11) -0.0123(10) -0.0050(12)
C6 0.0344(8) 0.0372(10) 0.0337(9) 0.0037(8) 0.0001(7) -0.0090(7)
C7 0.0286(8) 0.0305(9) 0.0413(11) 0.0080(8) 0.0026(7) 0.0016(7)
C8 0.0536(11) 0.0343(10) 0.0431(11) -0.0039(9) 0.0015(11) 0.0146(8)
C9 0.0691(13) 0.0303(9) 0.0472(11) -0.0084(8) -0.0062(12) -0.0009(10)
C10 0.0467(11) 0.0408(10) 0.0401(10) -0.0060(8) -0.0047(8) 0.0012(9)
C11 0.0820(16) 0.0575(15) 0.0498(14) -0.0149(12) -0.0108(13) -0.0076(13)
C12 0.0843(18) 0.085(2) 0.0442(14) -0.0140(14) -0.0162(13) -0.0026(15)
C13 0.0875(18) 0.0772(17) 0.0386(13) 0.0063(13) -0.0082(12) 0.0037(14)
C14 0.0576(12) 0.0533(13) 0.0377(11) 0.0067(9) -0.0025(9) 0.0022(10)
C15 0.0270(8) 0.0571(13) 0.0846(17) 0.0073(13) 0.0002(10) -0.0035(11)
C16 0.0276(7) 0.0396(10) 0.0351(9) -0.0042(8) 0.0013(7) 0.0016(6)
C17 0.0299(9) 0.0469(11) 0.0549(13) 0.0053(9) 0.0003(8) 0.0131(8)
C18 0.0424(10) 0.0365(9) 0.0252(8) -0.0020(7) 0.0011(8) 0.0137(7)
C19 0.0564(12) 0.0451(12) 0.0407(12) 0.0092(10) 0.0046(11) 0.0197(10)

loop_
_atom_type_symbol
_atom_type_description
_atom_type_scat_dispersion_real
_atom_type_scat_dispersion_imag
_atom_type_scat_source
C C 0.0033 0.0016 'International Tables Vol C Tables 4.2.6.8 and 6.1.1.4'
H H 0.0000 0.0000 'International Tables Vol C Tables 4.2.6.8 and 6.1.1.4'
N N 0.0061 0.0033 'International Tables Vol C Tables 4.2.6.8 and 6.1.1.4'
O O 0.0106 0.0060 'International Tables Vol C Tables 4.2.6.8 and 6.1.1.4'
V V 0.3005 0.5294 'International Tables Vol C Tables 4.2.6.8 and 6.1.1.4'

loop_
_geom_angle_atom_site_label_1
_geom_angle_atom_site_label_2
_geom_angle_atom_site_label_3
_geom_angle
_geom_angle_site_symmetry_1
_geom_angle_site_symmetry_3
_geom_angle_publ_flag
O4 V1 O1 104.52(6) . . ?
O4 V1 O3 94.88(6) . . ?
O1 V1 O3 89.42(5) . . ?
O4 V1 N1 94.71(6) . . ?
O1 V1 N1 87.88(5) . . ?
O3 V1 N1 170.41(5) . . ?
O4 V1 O2 169.94(6) . . ?
O1 V1 O2 85.50(5) . . ?
O3 V1 O2 84.16(5) . . ?
N1 V1 O2 86.46(5) . . ?
O4 V1 N2 91.86(6) . . ?
O1 V1 N2 163.60(6) . . ?
O3 V1 N2 90.02(6) . . ?
N1 V1 N2 89.98(6) . . ?
O2 V1 N2 78.13(5) . . ?
C1 O1 V1 130.21(11) . . ?
C7 N1 C8 116.74(15) . . ?
C7 N1 V1 123.45(12) . . ?
C8 N1 V1 118.69(12) . . ?
O1 C1 C6 123.39(16) . . ?
O1 C1 C2 119.25(17) . . ?
C6 C1 C2 117.35(18) . . ?
C16 O2 V1 129.97(11) . . ?
C10 N2 C14 118.62(17) . . ?
C10 N2 V1 124.80(13) . . ?
C14 N2 V1 116.26(13) . . ?
C3 C2 C1 120.8(2) . . ?
C3 C2 H2 124.2(14) . . ?
C1 C2 H2 115.0(14) . . ?
C18 O3 V1 131.89(12) . . ?
C2 C3 C4 121.6(2) . . ?
C2 C3 H3 112.7(19) . . ?
C4 C3 H3 125.7(19) . . ?
C5 C4 C3 119.1(2) . . ?
C5 C4 H4 121(2) . . ?
C3 C4 H4 119(2) . . ?
C4 C5 C6 121.4(2) . . ?
C4 C5 H5 125.3(14) . . ?
C6 C5 H5 113.3(14) . . ?
C5 C6 C1 119.48(19) . . ?
C5 C6 C7 117.69(18) . . ?
C1 C6 C7 122.58(16) . . ?
N1 C7 C6 126.71(16) . . ?
N1 C7 H7 120.1(13) . . ?
C6 C7 H7 113.2(13) . . ?
N1 C8 C9 112.43(15) . . ?
N1 C8 H8A 110.8(12) . . ?
C9 C8 H8A 107.5(12) . . ?
N1 C8 H8B 106.5(14) . . ?
C9 C8 H8B 109.3(14) . . ?
H8A C8 H8B 110.4(18) . . ?
C10 C9 C8 113.92(19) . . ?
C10 C9 H9A 108.4(12) . . ?
C8 C9 H9A 101.3(13) . . ?
C10 C9 H9B 112.1(14) . . ?
C8 C9 H9B 109.6(14) . . ?
H9A C9 H9B 111.1(19) . . ?
N2 C10 C11 120.2(2) . . ?
N2 C10 C9 118.68(17) . . ?
C11 C10 C9 121.12(19) . . ?
C12 C11 C10 120.6(2) . . ?
C12 C11 H11 121.3(18) . . ?
C10 C11 H11 118.0(18) . . ?
C11 C12 C13 119.3(2) . . ?
C11 C12 H12 122(2) . . ?
C13 C12 H12 119(2) . . ?
C12 C13 C14 118.4(2) . . ?
C12 C13 H13 118.0(17) . . ?
C14 C13 H13 123.5(17) . . ?
N2 C14 C13 122.8(2) . . ?
N2 C14 H14 112.7(11) . . ?
C13 C14 H14 124.3(11) . . ?
C16 C15 H15A 113.9(15) . . ?
C16 C15 H15B 108.7(15) . . ?
H15A C15 H15B 111(2) . . ?
C16 C15 H15C 110(3) . . ?
H15A C15 H15C 102(3) . . ?
H15B C15 H15C 110(3) . . ?
O2 C16 C17 123.93(16) . . ?
O2 C16 C15 116.64(16) . . ?
C17 C16 C15 119.42(17) . . ?
C18 C17 C16 124.87(17) . . ?
C18 C17 H17 119.7(16) . . ?
C16 C17 H17 115.4(16) . . ?
O3 C18 C17 125.11(16) . . ?
O3 C18 C19 115.29(18) . . ?
C17 C18 C19 119.59(17) . . ?
C18 C19 H19A 108.4(15) . . ?
C18 C19 H19B 114.1(16) . . ?
H19A C19 H19B 119(2) . . ?
C18 C19 H19C 111.8(19) . . ?
H19A C19 H19C 103(2) . . ?
H19B C19 H19C 99(3) . . ?

loop_
_geom_bond_atom_site_label_1
_geom_bond_atom_site_label_2
_geom_bond_distance
_geom_bond_site_symmetry_2
_geom_bond_publ_flag
V1 O4 1.6121(13) . ?
V1 O1 1.9472(12) . ?
V1 O3 2.0029(12) . ?
V1 N1 2.0754(14) . ?
V1 O2 2.1145(12) . ?
V1 N2 2.1961(15) . ?
O1 C1 1.305(2) . ?
N1 C7 1.290(2) . ?
N1 C8 1.456(2) . ?
C1 C6 1.410(2) . ?
C1 C2 1.415(3) . ?
O2 C16 1.255(2) . ?
N2 C10 1.339(2) . ?
N2 C14 1.342(2) . ?
C2 C3 1.367(3) . ?
C2 H2 1.03(3) . ?
O3 C18 1.276(2) . ?
C3 C4 1.379(4) . ?
C3 H3 0.92(3) . ?
C4 C5 1.362(4) . ?
C4 H4 0.91(3) . ?
C5 C6 1.410(3) . ?
C5 H5 0.90(2) . ?
C6 C7 1.432(3) . ?
C7 H7 0.915(19) . ?
C8 C9 1.522(3) . ?
C8 H8A 0.95(2) . ?
C8 H8B 0.85(2) . ?
C9 C10 1.496(3) . ?
C9 H9A 1.02(2) . ?
C9 H9B 1.02(2) . ?
C10 C11 1.397(3) . ?
C11 C12 1.359(4) . ?
C11 H11 0.93(3) . ?
C12 C13 1.361(4) . ?
C12 H12 0.92(3) . ?
C13 C14 1.387(3) . ?
C13 H13 0.96(3) . ?
C14 H14 1.03(2) . ?
C15 C16 1.505(3) . ?
C15 H15A 0.91(3) . ?
C15 H15B 1.02(3) . ?
C15 H15C 0.84(4) . ?
C16 C17 1.394(3) . ?
C17 C18 1.373(3) . ?
C17 H17 0.81(2) . ?
C18 C19 1.500(3) . ?
C19 H19A 0.94(3) . ?
C19 H19B 0.99(3) . ?
C19 H19C 0.90(3) . ?

loop_
_geom_torsion_atom_site_label_1
_geom_torsion_atom_site_label_2
_geom_torsion_atom_site_label_3
_geom_torsion_atom_site_label_4
_geom_torsion
_geom_torsion_site_symmetry_1
_geom_torsion_site_symmetry_2
_geom_torsion_site_symmetry_3
_geom_torsion_site_symmetry_4
_geom_torsion_publ_flag
O4 V1 O1 C1 -72.39(15) . . . . ?
O3 V1 O1 C1 -167.27(14) . . . . ?
N1 V1 O1 C1 21.93(14) . . . . ?
O2 V1 O1 C1 108.54(14) . . . . ?
N2 V1 O1 C1 104.6(2) . . . . ?
O4 V1 N1 C7 81.04(14) . . . . ?
O1 V1 N1 C7 -23.36(13) . . . . ?
O3 V1 N1 C7 -97.1(3) . . . . ?
O2 V1 N1 C7 -108.98(13) . . . . ?
N2 V1 N1 C7 172.91(13) . . . . ?
O4 V1 N1 C8 -86.50(14) . . . . ?
O1 V1 N1 C8 169.10(13) . . . . ?
O3 V1 N1 C8 95.4(4) . . . . ?
O2 V1 N1 C8 83.48(13) . . . . ?
N2 V1 N1 C8 5.37(13) . . . . ?
V1 O1 C1 C6 -9.6(2) . . . . ?
V1 O1 C1 C2 171.26(13) . . . . ?
O4 V1 O2 C16 -83.2(4) . . . . ?
O1 V1 O2 C16 91.68(15) . . . . ?
O3 V1 O2 C16 1.80(15) . . . . ?
N1 V1 O2 C16 179.82(16) . . . . ?
N2 V1 O2 C16 -89.45(16) . . . . ?
O4 V1 N2 C10 120.73(16) . . . . ?
O1 V1 N2 C10 -56.4(3) . . . . ?
O3 V1 N2 C10 -144.39(15) . . . . ?
N1 V1 N2 C10 26.02(15) . . . . ?
O2 V1 N2 C10 -60.37(15) . . . . ?
O4 V1 N2 C14 -65.84(15) . . . . ?
O1 V1 N2 C14 117.0(2) . . . . ?
O3 V1 N2 C14 29.04(15) . . . . ?
N1 V1 N2 C14 -160.55(14) . . . . ?
O2 V1 N2 C14 113.06(14) . . . . ?
O1 C1 C2 C3 -175.4(2) . . . . ?
C6 C1 C2 C3 5.4(3) . . . . ?
O4 V1 O3 C18 168.08(16) . . . . ?
O1 V1 O3 C18 -87.40(16) . . . . ?
N1 V1 O3 C18 -13.8(4) . . . . ?
O2 V1 O3 C18 -1.86(16) . . . . ?
N2 V1 O3 C18 76.21(16) . . . . ?
C1 C2 C3 C4 -1.6(4) . . . . ?
C2 C3 C4 C5 -2.1(4) . . . . ?
C3 C4 C5 C6 1.7(4) . . . . ?
C4 C5 C6 C1 2.2(3) . . . . ?
C4 C5 C6 C7 -172.3(2) . . . . ?
O1 C1 C6 C5 175.18(17) . . . . ?
C2 C1 C6 C5 -5.6(3) . . . . ?
O1 C1 C6 C7 -10.6(3) . . . . ?
C2 C1 C6 C7 168.56(17) . . . . ?
C8 N1 C7 C6 -177.90(17) . . . . ?
V1 N1 C7 C6 14.3(2) . . . . ?
C5 C6 C7 N1 -178.70(17) . . . . ?
C1 C6 C7 N1 7.0(3) . . . . ?
C7 N1 C8 C9 140.76(18) . . . . ?
V1 N1 C8 C9 -50.9(2) . . . . ?
N1 C8 C9 C10 78.9(2) . . . . ?
C14 N2 C10 C11 -2.1(3) . . . . ?
V1 N2 C10 C11 171.22(17) . . . . ?
C14 N2 C10 C9 177.63(19) . . . . ?
V1 N2 C10 C9 -9.1(3) . . . . ?
C8 C9 C10 N2 -44.1(3) . . . . ?
C8 C9 C10 C11 135.6(2) . . . . ?
N2 C10 C11 C12 0.5(4) . . . . ?
C9 C10 C11 C12 -179.2(2) . . . . ?
C10 C11 C12 C13 0.9(4) . . . . ?
C11 C12 C13 C14 -0.6(5) . . . . ?
C10 N2 C14 C13 2.4(3) . . . . ?
V1 N2 C14 C13 -171.5(2) . . . . ?
C12 C13 C14 N2 -1.0(4) . . . . ?
V1 O2 C16 C17 -0.3(3) . . . . ?
V1 O2 C16 C15 -179.11(16) . . . . ?
O2 C16 C17 C18 -2.2(3) . . . . ?
C15 C16 C17 C18 176.6(2) . . . . ?
V1 O3 C18 C17 0.4(3) . . . . ?
V1 O3 C18 C19 179.29(13) . . . . ?
C16 C17 C18 O3 2.2(3) . . . . ?
C16 C17 C18 C19 -176.63(19) . . . . ?
